data_4505400
loop_
_publ_author_name
'Bhogala, Balakrishna R.'
'Vangala, Venu R.'
'Smith, Philip S.'
'Howard, Judith A. K.'
'Desiraju, Gautam R.'

_publ_section_title
;
 A Novel Saturated Hydrogen Bridge Architecture in Supraminols
;
_journal_issue 4
_journal_name_full 'Crystal Growth &amp; Design'
_journal_page_first 647
_journal_paper_doi 10.1021/cg049916y
_journal_volume 4
_journal_year 2004
_chemical_formula_sum 'C14 H13 N O'
_chemical_formula_weight 211.25
_chemical_melting_point 202
_chemical_name_systematic
; 
 3-[(E)-2-(4-aminophenyl)-1-ethenyl]phenol 
;
_space_group_IT_number 56
_symmetry_cell_setting orthorhombic
_symmetry_space_group_name_Hall '-P 2ab 2ac'
_symmetry_space_group_name_H-M 'P c c n'
_atom_sites_solution_hydrogens geom
_atom_sites_solution_primary direct
_atom_sites_solution_secondary difmap
_audit_creation_method SHELXL-97
_cell_angle_alpha 90.00
_cell_angle_beta 90.00
_cell_angle_gamma 90.00
_cell_formula_units_Z 8
_cell_length_a 11.4815(5)
_cell_length_b 26.0534(16)
_cell_length_c 7.1885(4)
_cell_measurement_reflns_used 2354
_cell_measurement_temperature 120(2)
_cell_measurement_theta_max 53.99
_cell_measurement_theta_min 6.255
_cell_volume 2150.3(2)
_computing_cell_refinement 'SMART-NT V5.0 (Bruker, 1998)'
_computing_data_collection 'SMART-NT V5.0 (Bruker, 1998)'
_computing_data_reduction 'SMART-NT V5.0 (Bruker, 1998)'
_computing_molecular_graphics 'SHELXTL-98 (Bruker, 1998)'
_computing_publication_material 'SHELXTL-98 (Bruker, 1998)'
_computing_structure_refinement 'SHELXL-97 (Sheldrick, 1997)'
_computing_structure_solution 'SHELXS-97 (Sheldrick, 1990)'
_diffrn_ambient_temperature 120(2)
_diffrn_detector_area_resol_mean 8
_diffrn_measured_fraction_theta_full 1.000
_diffrn_measured_fraction_theta_max 1.000
_diffrn_measurement_device_type 'Bruker SMART CCD 6K area detector'
_diffrn_measurement_method 'omega scans'
_diffrn_radiation_monochromator graphite
_diffrn_radiation_source 'fine-focus sealed tube'
_diffrn_radiation_type MoK\a
_diffrn_radiation_wavelength 0.71073
_diffrn_reflns_av_R_equivalents 0.0731
_diffrn_reflns_av_sigmaI/netI 0.0642
_diffrn_reflns_limit_h_max 9
_diffrn_reflns_limit_h_min -14
_diffrn_reflns_limit_k_max 27
_diffrn_reflns_limit_k_min -33
_diffrn_reflns_limit_l_max 8
_diffrn_reflns_limit_l_min -9
_diffrn_reflns_number 11281
_diffrn_reflns_theta_full 26.99
_diffrn_reflns_theta_max 26.99
_diffrn_reflns_theta_min 1.56
_diffrn_standards_decay_% 0
_exptl_absorpt_coefficient_mu 0.082
_exptl_absorpt_correction_type none
_exptl_crystal_colour Colorless
_exptl_crystal_density_diffrn 1.305
_exptl_crystal_density_meas ?
_exptl_crystal_density_method 'not measured'
_exptl_crystal_description Block
_exptl_crystal_F_000 896
_exptl_crystal_size_max 0.22
_exptl_crystal_size_mid 0.22
_exptl_crystal_size_min 0.16
_refine_diff_density_max 0.193
_refine_diff_density_min -0.206
_refine_diff_density_rms 0.047
_refine_ls_extinction_method none
_refine_ls_goodness_of_fit_ref 0.906
_refine_ls_hydrogen_treatment refall
_refine_ls_matrix_type full
_refine_ls_number_parameters 197
_refine_ls_number_reflns 2354
_refine_ls_number_restraints 0
_refine_ls_restrained_S_all 0.906
_refine_ls_R_factor_all 0.0809
_refine_ls_R_factor_gt 0.0416
_refine_ls_shift/su_max 0.001
_refine_ls_shift/su_mean 0.000
_refine_ls_structure_factor_coef Fsqd
_refine_ls_weighting_details 'calc w=1/[\s^2^(Fo^2^)+(0.0457P)^2^+0.0000P] where P=(Fo^2^+2Fc^2^)/3'
_refine_ls_weighting_scheme calc
_refine_ls_wR_factor_gt 0.0838
_refine_ls_wR_factor_ref 0.0952
_reflns_number_gt 1474
_reflns_number_total 2354
_reflns_threshold_expression >2sigma(I)
_cod_data_source_file cg049916ysi20040425_031453.cif
_cod_data_source_block 1
_cod_depositor_comments
;
The following automatic conversions were performed:

'_symmetry_cell_setting' value 'Orthorhombic' changed to
'orthorhombic' according to
/home/saulius/struct/CIF-dictionaries/cif_core.dic dictionary named
'cif_core.dic' version 2.4.1 from 2010-06-29.

Automatic conversion script
Id: cif_fix_values 1715 2011-07-08 13:25:40Z adriana 

The following automatic conversions were performed:

'_exptl_crystal_density_meas' value 'not measured' was changed to '?'
- the value is perceived as not measured.

Automatic conversion script
Id: cif_fix_values 3008 2015-01-20 13:52:24Z robertas 
;
_cod_original_sg_symbol_H-M Pccn
_cod_database_code 4505400

loop_
_symmetry_equiv_pos_as_xyz
'x, y, z'
'-x+1/2, -y+1/2, z'
'-x, y+1/2, -z+1/2'
'x+1/2, -y, -z+1/2'
'-x, -y, -z'
'x-1/2, y-1/2, -z'
'x, -y-1/2, z-1/2'
'-x-1/2, y, z-1/2'

loop_
_atom_site_label
_atom_site_type_symbol
_atom_site_fract_x
_atom_site_fract_y
_atom_site_fract_z
_atom_site_U_iso_or_equiv
_atom_site_adp_type
_atom_site_occupancy
_atom_site_symmetry_multiplicity
_atom_site_calc_flag
O1 O 0.41123(9) 0.71360(4) 0.19758(17) 0.0285(3) Uani 1 1 d
C1 C 0.64621(13) 0.36693(6) 0.3985(2) 0.0231(4) Uani 1 1 d
N1 N 0.66845(13) 0.31551(6) 0.4567(2) 0.0268(4) Uani 1 1 d
C5 C 0.59829(13) 0.46941(6) 0.3025(2) 0.0231(4) Uani 1 1 d
C12 C 0.58772(14) 0.71187(7) 0.0262(2) 0.0260(4) Uani 1 1 d
C4 C 0.51591(14) 0.43062(7) 0.2756(2) 0.0254(4) Uani 1 1 d
C10 C 0.70783(14) 0.63622(6) 0.0270(2) 0.0252(4) Uani 1 1 d
C3 C 0.53955(14) 0.38013(7) 0.3205(2) 0.0257(4) Uani 1 1 d
C14 C 0.52768(14) 0.63658(7) 0.1966(2) 0.0231(4) Uani 1 1 d
C2 C 0.72811(14) 0.40514(6) 0.4312(2) 0.0239(4) Uani 1 1 d
C7 C 0.57234(14) 0.52243(6) 0.2470(2) 0.0249(4) Uani 1 1 d
C9 C 0.62785(12) 0.61053(6) 0.1391(2) 0.0226(4) Uani 1 1 d
C6 C 0.70454(14) 0.45558(7) 0.3835(2) 0.0244(4) Uani 1 1 d
C8 C 0.65085(14) 0.55707(6) 0.1937(2) 0.0240(4) Uani 1 1 d
C13 C 0.50902(13) 0.68694(6) 0.1417(2) 0.0233(4) Uani 1 1 d
C11 C 0.68688(14) 0.68613(7) -0.0313(2) 0.0270(4) Uani 1 1 d
H7 H 0.4885(14) 0.5312(6) 0.244(2) 0.029(4) Uiso 1 1 d
H6 H 0.4402(12) 0.4389(6) 0.223(2) 0.020(4) Uiso 1 1 d
H9 H 0.4704(12) 0.6196(6) 0.275(2) 0.019(4) Uiso 1 1 d
H4 H 0.7631(12) 0.4821(6) 0.406(2) 0.026(4) Uiso 1 1 d
H3 H 0.8021(13) 0.3963(6) 0.486(2) 0.027(4) Uiso 1 1 d
H13 H 0.7770(13) 0.6186(6) -0.009(2) 0.023(4) Uiso 1 1 d
H12 H 0.7411(13) 0.7030(6) -0.115(2) 0.028(4) Uiso 1 1 d
H11 H 0.5711(13) 0.7475(7) -0.013(2) 0.031(5) Uiso 1 1 d
H8 H 0.7343(12) 0.5471(6) 0.1863(19) 0.020(4) Uiso 1 1 d
H5 H 0.4826(13) 0.3528(6) 0.302(2) 0.026(4) Uiso 1 1 d
H1 H 0.7481(15) 0.3081(6) 0.452(2) 0.034(5) Uiso 1 1 d
H2 H 0.6271(15) 0.2905(7) 0.385(3) 0.046(6) Uiso 1 1 d
H10 H 0.3778(17) 0.6995(8) 0.310(3) 0.072(7) Uiso 1 1 d

loop_
_atom_site_aniso_label
_atom_site_aniso_U_11
_atom_site_aniso_U_22
_atom_site_aniso_U_33
_atom_site_aniso_U_23
_atom_site_aniso_U_13
_atom_site_aniso_U_12
O1 0.0284(6) 0.0247(7) 0.0325(7) 0.0044(6) 0.0043(5) 0.0045(5)
C1 0.0273(9) 0.0213(9) 0.0207(9) -0.0018(7) 0.0056(7) 0.0001(7)
N1 0.0274(8) 0.0210(8) 0.0320(9) -0.0001(7) 0.0015(6) 0.0008(7)
C5 0.0272(9) 0.0225(9) 0.0196(9) -0.0035(7) 0.0025(6) 0.0005(7)
C12 0.0306(9) 0.0215(10) 0.0259(9) 0.0011(8) -0.0030(7) -0.0006(8)
C4 0.0233(9) 0.0281(10) 0.0248(9) -0.0013(7) 0.0001(7) 0.0002(7)
C10 0.0245(9) 0.0267(10) 0.0245(9) -0.0034(7) 0.0001(7) 0.0000(8)
C3 0.0256(9) 0.0255(10) 0.0260(10) -0.0046(8) 0.0029(7) -0.0041(8)
C14 0.0252(9) 0.0242(10) 0.0198(9) -0.0001(7) 0.0002(7) -0.0021(7)
C2 0.0233(8) 0.0238(10) 0.0245(9) -0.0016(7) -0.0004(7) 0.0025(7)
C7 0.0246(9) 0.0260(10) 0.0241(9) -0.0034(7) -0.0012(7) 0.0028(8)
C9 0.0268(8) 0.0224(9) 0.0186(9) -0.0028(7) -0.0028(6) -0.0018(7)
C6 0.0261(8) 0.0248(10) 0.0222(9) -0.0028(7) 0.0010(7) -0.0032(8)
C8 0.0252(9) 0.0246(10) 0.0222(9) -0.0021(7) -0.0008(6) 0.0026(8)
C13 0.0237(8) 0.0247(10) 0.0215(9) -0.0024(7) -0.0024(6) 0.0000(7)
C11 0.0294(9) 0.0276(10) 0.0240(9) -0.0005(8) 0.0027(7) -0.0057(8)

loop_
_atom_type_symbol
_atom_type_description
_atom_type_scat_dispersion_real
_atom_type_scat_dispersion_imag
_atom_type_scat_source
C C 0.0033 0.0016 'International Tables Vol C Tables 4.2.6.8 and 6.1.1.4'
H H 0.0000 0.0000 'International Tables Vol C Tables 4.2.6.8 and 6.1.1.4'
N N 0.0061 0.0033 'International Tables Vol C Tables 4.2.6.8 and 6.1.1.4'
O O 0.0106 0.0060 'International Tables Vol C Tables 4.2.6.8 and 6.1.1.4'

loop_
_geom_angle_atom_site_label_1
_geom_angle_atom_site_label_2
_geom_angle_atom_site_label_3
_geom_angle
C2 C1 C3 119.17(15)
C2 C1 N1 120.13(15)
C3 C1 N1 120.54(15)
C4 C5 C6 117.50(16)
C4 C5 C7 120.34(14)
C6 C5 C7 122.16(14)
C11 C12 C13 119.14(16)
C3 C4 C5 121.54(16)
C11 C10 C9 120.72(16)
C4 C3 C1 120.19(16)
C13 C14 C9 120.15(16)
C6 C2 C1 120.38(15)
C8 C7 C5 125.34(15)
C10 C9 C14 118.70(16)
C10 C9 C8 119.40(15)
C14 C9 C8 121.90(15)
C2 C6 C5 121.18(16)
C7 C8 C9 126.65(15)
O1 C13 C14 121.29(14)
O1 C13 C12 117.90(15)
C14 C13 C12 120.81(15)
C12 C11 C10 120.43(16)

loop_
_geom_bond_atom_site_label_1
_geom_bond_atom_site_label_2
_geom_bond_distance
O1 C13 1.3800(18)
C1 C2 1.389(2)
C1 C3 1.390(2)
C1 N1 1.427(2)
C5 C4 1.398(2)
C5 C6 1.399(2)
C5 C7 1.468(2)
C12 C11 1.384(2)
C12 C13 1.389(2)
C4 C3 1.382(2)
C10 C11 1.387(2)
C10 C9 1.393(2)
C14 C13 1.387(2)
C14 C9 1.398(2)
C2 C6 1.385(2)
C7 C8 1.332(2)
C9 C8 1.471(2)

loop_
_geom_torsion_atom_site_label_1
_geom_torsion_atom_site_label_2
_geom_torsion_atom_site_label_3
_geom_torsion_atom_site_label_4
_geom_torsion
C6 C5 C4 C3 -2.4(2)
C7 C5 C4 C3 177.70(15)
C5 C4 C3 C1 1.5(2)
C2 C1 C3 C4 0.3(2)
N1 C1 C3 C4 175.82(15)
C3 C1 C2 C6 -1.2(2)
N1 C1 C2 C6 -176.72(14)
C4 C5 C7 C8 -151.05(16)
C6 C5 C7 C8 29.0(2)
C11 C10 C9 C14 -2.0(2)
C11 C10 C9 C8 178.07(14)
C13 C14 C9 C10 0.2(2)
C13 C14 C9 C8 -179.83(14)
C1 C2 C6 C5 0.3(2)
C4 C5 C6 C2 1.4(2)
C7 C5 C6 C2 -178.61(15)
C5 C7 C8 C9 -179.34(15)
C10 C9 C8 C7 -157.35(16)
C14 C9 C8 C7 22.7(2)
C9 C14 C13 O1 -179.58(13)
C9 C14 C13 C12 1.4(2)
C11 C12 C13 O1 179.70(14)
C11 C12 C13 C14 -1.2(2)
C13 C12 C11 C10 -0.5(2)
C9 C10 C11 C12 2.2(2)

loop_
_cod_related_entry_id
_cod_related_entry_database
_cod_related_entry_code
1 ChemSpider 30661514
